data_7151563
loop_
_publ_author_name
'Lee, Ai-Lan'
'Ley, Steven V.'

_publ_section_title
;
 The synthesis of the anti-malarial natural product polysphorin and
 analogues using polymer-supported reagents and scavengers
;
_journal_issue 22
_journal_name_full 'Organic &amp;  Biomolecular Chemistry'
_journal_page_first 3957
_journal_paper_doi 10.1039/b308761a
_journal_volume 1
_journal_year 2003
_chemical_formula_moiety 'C23 H30 O7'
_chemical_formula_sum 'C23 H30 O7'
_chemical_formula_weight 418.47
_chemical_name_systematic
;
?
;
_space_group_IT_number 4
_symmetry_cell_setting monoclinic
_symmetry_space_group_name_Hall 'P 2yb'
_symmetry_space_group_name_H-M 'P 1 21 1'
_atom_sites_solution_hydrogens geom
_atom_sites_solution_primary direct
_atom_sites_solution_secondary difmap
_audit_creation_method SHELXL-97
_cell_angle_alpha 90.00
_cell_angle_beta 91.62(3)
_cell_angle_gamma 90.00
_cell_formula_units_Z 4
_cell_length_a 12.334(3)
_cell_length_b 12.813(3)
_cell_length_c 14.026(3)
_cell_measurement_reflns_used 10582
_cell_measurement_temperature 180(2)
_cell_measurement_theta_max 25.03
_cell_measurement_theta_min 1.00
_cell_volume 2215.7(9)
_computing_cell_refinement 'HKL Scalepack (Otwinowski & Minor 1997)'
_computing_data_collection 'Collect (Nonius B.V. 1998)'
_computing_data_reduction
;
HKL Denzo and Scalepack (Otwinowski & Minor 1997)
;
_computing_publication_material 'SHELXL-97 (Sheldrick 1997)'
_computing_structure_refinement 'SHELXL-97 (Sheldrick 1997)'
_computing_structure_solution 'SIR-92 (Altomare et al. 1994)'
_diffrn_ambient_temperature 180(2)
_diffrn_measured_fraction_theta_full 0.983
_diffrn_measured_fraction_theta_max 0.983
_diffrn_measurement_device_type 'Nonius Kappa CCD'
_diffrn_measurement_method 'Thin slice \w and \f scans'
_diffrn_radiation_source 'fine-focus sealed tube'
_diffrn_radiation_type MoK\a
_diffrn_radiation_wavelength 0.71073
_diffrn_reflns_av_R_equivalents 0.0959
_diffrn_reflns_av_sigmaI/netI 0.1122
_diffrn_reflns_limit_h_max 14
_diffrn_reflns_limit_h_min -14
_diffrn_reflns_limit_k_max 14
_diffrn_reflns_limit_k_min -15
_diffrn_reflns_limit_l_max 16
_diffrn_reflns_limit_l_min -15
_diffrn_reflns_number 10958
_diffrn_reflns_theta_full 25.07
_diffrn_reflns_theta_max 25.07
_diffrn_reflns_theta_min 3.57
_exptl_absorpt_coefficient_mu 0.092
_exptl_absorpt_correction_T_max 0.994
_exptl_absorpt_correction_T_min 0.712
_exptl_absorpt_correction_type multi-scan
_exptl_absorpt_process_details
;
multi-scan from symmetry-related measurements
Sortav (Blessing 1995)
;
_exptl_crystal_density_diffrn 1.254
_exptl_crystal_density_method 'not measured'
_exptl_crystal_F_000 896
_exptl_crystal_size_max 0.46
_exptl_crystal_size_mid 0.23
_exptl_crystal_size_min 0.10
_refine_diff_density_max 0.346
_refine_diff_density_min -0.334
_refine_diff_density_rms 0.074
_refine_ls_abs_structure_details 'Flack H D (1983), Acta Cryst. A39, 876-881'
_refine_ls_abs_structure_Flack -2.7(13)
_refine_ls_extinction_method none
_refine_ls_goodness_of_fit_ref 1.064
_refine_ls_hydrogen_treatment mixed
_refine_ls_matrix_type full
_refine_ls_number_parameters 541
_refine_ls_number_reflns 6652
_refine_ls_number_restraints 1
_refine_ls_restrained_S_all 1.063
_refine_ls_R_factor_all 0.0931
_refine_ls_R_factor_gt 0.0704
_refine_ls_shift/su_max 0.000
_refine_ls_shift/su_mean 0.000
_refine_ls_structure_factor_coef Fsqd
_refine_ls_weighting_details 'calc w=1/[\s^2^(Fo^2^)+(0.0981P)^2^+1.0065P] where P=(Fo^2^+2Fc^2^)/3'
_refine_ls_weighting_scheme calc
_refine_ls_wR_factor_gt 0.1715
_refine_ls_wR_factor_ref 0.1906
_reflns_number_gt 5313
_reflns_number_total 6652
_reflns_threshold_expression >2sigma(I)
_cod_data_source_file b308761a.txt
_cod_data_source_block sl0320
_cod_depositor_comments
;
The following automatic conversions were performed:
'_symmetry_cell_setting' value 'Monoclinic' changed to 'monoclinic'
according to '/home/saulius/struct/CIF-dictionaries/cif_core.dic'
dictionary named 'cif_core.dic' version 2.4.1 from 2010-06-29.

Automatic conversion script
Id: cif_fix_enum 1527 2010-12-29 10:47:43Z saulius 
;
_cod_original_cell_volume 2215.9(8)
_cod_original_sg_symbol_H-M P2(1)
_cod_database_code 7151563

loop_
_symmetry_equiv_pos_as_xyz
'x, y, z'
'-x, y+1/2, -z'

loop_
_atom_site_label
_atom_site_type_symbol
_atom_site_fract_x
_atom_site_fract_y
_atom_site_fract_z
_atom_site_U_iso_or_equiv
_atom_site_adp_type
_atom_site_occupancy
_atom_site_symmetry_multiplicity
_atom_site_calc_flag
_atom_site_refinement_flags
_atom_site_disorder_assembly
_atom_site_disorder_group
O1_1 O 0.4771(2) 0.9338(3) 0.3036(3) 0.0518(9) Uani 1 1 d . . .
O2_1 O 0.5736(3) 0.7600(3) 0.2474(3) 0.0575(9) Uani 1 1 d . . .
O3_1 O 0.7798(3) 0.7608(3) 0.1853(2) 0.0529(8) Uani 1 1 d . . .
O4_1 O 0.7857(3) 1.2076(3) 0.1985(2) 0.0536(9) Uani 1 1 d . . .
H4_1 H 0.7927 1.2676 0.2218 0.080 Uiso 1 1 calc R . .
O5_1 O 0.9037(2) 1.2602(2) 0.3659(2) 0.0395(7) Uani 1 1 d . . .
O6_1 O 0.9597(3) 1.2728(3) 0.5535(2) 0.0524(9) Uani 1 1 d . . .
O7_1 O 0.8075(3) 1.4197(3) 0.2755(2) 0.0579(10) Uani 1 1 d . . .
C1_1 C 0.7519(3) 1.0356(3) 0.2560(3) 0.0328(9) Uani 1 1 d . . .
C1'_1 C 0.8390(4) 1.5344(4) 0.5156(4) 0.0449(11) Uani 1 1 d . . .
C2_1 C 0.7976(3) 0.9462(4) 0.2211(3) 0.0375(10) Uani 1 1 d . . .
H2_1 H 0.8703 0.9470 0.2005 0.045 Uiso 1 1 calc R . .
C2'_1 C 0.8861(4) 1.4493(4) 0.5623(3) 0.0442(11) Uani 1 1 d . . .
H2'_1 H 0.9035 1.4542 0.6286 0.053 Uiso 1 1 calc R . .
C3'_1 C 0.9080(3) 1.3578(4) 0.5143(3) 0.0392(10) Uani 1 1 d . . .
C3_1 C 0.7372(4) 0.8543(4) 0.2160(3) 0.0384(10) Uani 1 1 d . . .
C4'_1 C 0.8782(3) 1.3481(4) 0.4181(3) 0.0364(10) Uani 1 1 d . . .
C4_1 C 0.6313(4) 0.8519(4) 0.2448(3) 0.0388(10) Uani 1 1 d . . .
C5_1 C 0.5833(3) 0.9435(3) 0.2784(3) 0.0369(10) Uani 1 1 d . . .
C5'_1 C 0.8312(4) 1.4332(4) 0.3710(3) 0.0426(11) Uani 1 1 d . . .
C6_1 C 0.6436(3) 1.0343(4) 0.2838(3) 0.0367(9) Uani 1 1 d . . .
H6_1 H 0.6113 1.0965 0.3065 0.044 Uiso 1 1 calc R . .
C6'_1 C 0.8112(4) 1.5263(4) 0.4190(4) 0.0492(12) Uani 1 1 d . . .
H6'_1 H 0.7788 1.5837 0.3860 0.059 Uiso 1 1 calc R . .
C7_1 C 0.8190(4) 1.1333(4) 0.2662(3) 0.0381(10) Uani 1 1 d . . .
H7_1 H 0.8951 1.1137 0.2511 0.046 Uiso 1 1 calc R . .
C7'_1 C 0.8230(4) 1.6360(4) 0.5675(4) 0.0580(14) Uani 1 1 d . . .
H7'B_1 H 0.8077 1.6200 0.6348 0.070 Uiso 1 1 calc R . .
H7'A_1 H 0.8920 1.6755 0.5671 0.070 Uiso 1 1 calc R . .
C8_1 C 0.8225(4) 1.1759(3) 0.3668(3) 0.0378(10) Uani 1 1 d . . .
H8_1 H 0.7501 1.2066 0.3809 0.045 Uiso 1 1 calc R . .
C8'_1 C 0.7349(5) 1.7048(5) 0.5287(5) 0.0715(17) Uani 1 1 d . . .
H8'_1 H 0.6629 1.6788 0.5310 0.086 Uiso 1 1 calc R . .
C9_1 C 0.8514(4) 1.0965(4) 0.4417(3) 0.0482(12) Uani 1 1 d . . .
H9C_1 H 0.8511 1.1294 0.5047 0.072 Uiso 1 1 calc R . .
H9B_1 H 0.9238 1.0684 0.4301 0.072 Uiso 1 1 calc R . .
H9A_1 H 0.7982 1.0397 0.4391 0.072 Uiso 1 1 calc R . .
C9'_1 C 0.7473(7) 1.7968(6) 0.4920(5) 0.0812(19) Uani 1 1 d . . .
H9'B_1 H 0.8178 1.8261 0.4881 0.122 Uiso 1 1 calc R . .
H9'A_1 H 0.6858 1.8349 0.4690 0.122 Uiso 1 1 calc R . .
C10'_1 C 1.0077(4) 1.2831(5) 0.6463(3) 0.0513(13) Uani 1 1 d . . .
H0'A_1 H 1.0416 1.2169 0.6655 0.077 Uiso 1 1 calc R . .
H0'B_1 H 0.9516 1.3014 0.6916 0.077 Uiso 1 1 calc R . .
H0'C_1 H 1.0628 1.3382 0.6460 0.077 Uiso 1 1 calc R . .
C10_1 C 0.8556(5) 0.7654(5) 0.1130(4) 0.0679(16) Uani 1 1 d . . .
H10C_1 H 0.8796 0.6946 0.0977 0.102 Uiso 1 1 calc R . .
H10B_1 H 0.9181 0.8071 0.1348 0.102 Uiso 1 1 calc R . .
H10A_1 H 0.8221 0.7975 0.0560 0.102 Uiso 1 1 calc R . .
C11'_1 C 0.7714(8) 1.5090(5) 0.2239(5) 0.092(3) Uani 1 1 d . . .
H1'A_1 H 0.7576 1.4902 0.1569 0.138 Uiso 1 1 calc R . .
H1'B_1 H 0.8273 1.5633 0.2280 0.138 Uiso 1 1 calc R . .
H1'C_1 H 0.7044 1.5353 0.2512 0.138 Uiso 1 1 calc R . .
C11_1 C 0.5430(5) 0.7169(5) 0.1586(5) 0.0712(17) Uani 1 1 d . . .
H11C_1 H 0.5026 0.6521 0.1684 0.107 Uiso 1 1 calc R . .
H11B_1 H 0.6080 0.7019 0.1224 0.107 Uiso 1 1 calc R . .
H11A_1 H 0.4971 0.7666 0.1230 0.107 Uiso 1 1 calc R . .
C12_1 C 0.4275(4) 1.0226(5) 0.3433(4) 0.0570(13) Uani 1 1 d . . .
H12C_1 H 0.3524 1.0060 0.3587 0.086 Uiso 1 1 calc R . .
H12B_1 H 0.4281 1.0801 0.2972 0.086 Uiso 1 1 calc R . .
H12A_1 H 0.4676 1.0434 0.4016 0.086 Uiso 1 1 calc R . .
O1_2 O 0.6950(3) 1.1345(3) 0.6434(2) 0.0484(8) Uani 1 1 d . . .
O2_2 O 0.8008(3) 0.9823(2) 0.7358(2) 0.0477(8) Uani 1 1 d . . .
O3_2 O 0.9012(3) 1.0152(3) 0.9045(3) 0.0525(9) Uani 1 1 d . . .
O4_2 O 0.8579(3) 1.4582(2) 0.8213(2) 0.0488(8) Uani 1 1 d . . .
H4_2 H 0.8526 1.5202 0.8402 0.073 Uiso 1 1 calc R . .
O5_2 O 0.7257(2) 1.5310(2) 0.96717(19) 0.0358(7) Uani 1 1 d . . .
O6_2 O 0.8439(3) 1.6731(2) 0.8814(2) 0.0427(8) Uani 1 1 d . . .
O7_2 O 0.5086(3) 1.5413(3) 0.9678(2) 0.0480(8) Uani 1 1 d . . .
C1_2 C 0.8080(3) 1.2816(4) 0.8487(3) 0.0379(10) Uani 1 1 d . . .
C1'_2 C 0.5693(4) 1.7792(4) 0.8291(3) 0.0427(10) Uani 1 1 d . . .
C2_2 C 0.8566(4) 1.2005(4) 0.8984(3) 0.0406(10) Uani 1 1 d . . .
H2_2 H 0.8928 1.2135 0.9579 0.049 Uiso 1 1 calc R . .
C2'_2 C 0.6826(4) 1.7723(4) 0.8318(3) 0.0450(11) Uani 1 1 d . . .
H2'_2 H 0.7247 1.8252 0.8032 0.054 Uiso 1 1 calc R . .
C3_2 C 0.8528(3) 1.1000(4) 0.8615(3) 0.0392(10) Uani 1 1 d . . .
C3'_2 C 0.7328(4) 1.6889(3) 0.8759(3) 0.0376(10) Uani 1 1 d . . .
C4'_2 C 0.6722(3) 1.6112(3) 0.9207(3) 0.0335(9) Uani 1 1 d . . .
C4_2 C 0.8012(3) 1.0808(3) 0.7745(3) 0.0354(10) Uani 1 1 d . . .
C5'_2 C 0.5590(4) 1.6199(4) 0.9201(3) 0.0382(10) Uani 1 1 d . . .
C5_2 C 0.7466(3) 1.1617(4) 0.7263(3) 0.0375(10) Uani 1 1 d . . .
C6'_2 C 0.5076(4) 1.7021(4) 0.8730(3) 0.0429(10) Uani 1 1 d . . .
H6'_2 H 0.4307 1.7061 0.8706 0.052 Uiso 1 1 calc R . .
C6_2 C 0.7495(4) 1.2633(4) 0.7644(3) 0.0389(10) Uani 1 1 d . . .
H6_2 H 0.7120 1.3186 0.7328 0.047 Uiso 1 1 calc R . .
C7_2 C 0.8156(4) 1.3900(4) 0.8904(3) 0.0419(11) Uani 1 1 d . . .
H7_2 H 0.8685 1.3876 0.9457 0.050 Uiso 1 1 calc R . .
C7'_2 C 0.5138(5) 1.8694(5) 0.7789(4) 0.0581(14) Uani 1 1 d . . .
H7'B_2 H 0.4364 1.8693 0.7957 0.070 Uiso 1 1 calc R . .
H7'A_2 H 0.5463 1.9351 0.8035 0.070 Uiso 1 1 calc R . .
C8_2 C 0.7078(4) 1.4268(4) 0.9273(3) 0.0373(10) Uani 1 1 d . . .
H8_2 H 0.6534 1.4310 0.8732 0.045 Uiso 1 1 calc R . .
C8'_2 C 0.5200(11) 1.8691(7) 0.6772(6) 0.132(4) Uani 1 1 d . . .
H8'_2 H 0.5931 1.8552 0.6617 0.159 Uiso 1 1 calc R . .
C9_2 C 0.6651(4) 1.3561(4) 1.0039(4) 0.0505(12) Uani 1 1 d . . .
H9C_2 H 0.5954 1.3829 1.0253 0.076 Uiso 1 1 calc R . .
H9B_2 H 0.7171 1.3540 1.0580 0.076 Uiso 1 1 calc R . .
H9A_2 H 0.6551 1.2856 0.9781 0.076 Uiso 1 1 calc R . .
C9'_2 C 0.4705(7) 1.8794(8) 0.6066(6) 0.102(3) Uani 1 1 d . . .
H9'B_2 H 0.3951 1.8940 0.6079 0.153 Uiso 1 1 calc R . .
H9'A_2 H 0.5053 1.8733 0.5473 0.153 Uiso 1 1 calc R . .
C10'_2 C 0.9102(4) 1.7498(4) 0.8367(4) 0.0483(12) Uani 1 1 d . . .
H1'A_2 H 0.9867 1.7304 0.8449 0.072 Uiso 1 1 calc R . .
H1'B_2 H 0.8981 1.8181 0.8661 0.072 Uiso 1 1 calc R . .
H1'C_2 H 0.8909 1.7534 0.7685 0.072 Uiso 1 1 calc R . .
C10_2 C 0.9463(4) 1.0305(5) 0.9979(4) 0.0567(13) Uani 1 1 d . . .
H10C_2 H 0.9786 0.9650 1.0212 0.085 Uiso 1 1 calc R . .
H10B_2 H 0.8891 1.0523 1.0407 0.085 Uiso 1 1 calc R . .
H10A_2 H 1.0024 1.0846 0.9962 0.085 Uiso 1 1 calc R . .
C11_2 C 0.8963(5) 0.9627(4) 0.6800(4) 0.0588(14) Uani 1 1 d . . .
H11C_2 H 0.8926 0.8919 0.6537 0.088 Uiso 1 1 calc R . .
H11B_2 H 0.9616 0.9696 0.7210 0.088 Uiso 1 1 calc R . .
H11A_2 H 0.8991 1.0133 0.6278 0.088 Uiso 1 1 calc R . .
C11'_2 C 0.3928(4) 1.5467(4) 0.9773(4) 0.0489(12) Uani 1 1 d . . .
H1'D_2 H 0.3680 1.4855 1.0125 0.073 Uiso 1 1 calc R . .
H1'E_2 H 0.3575 1.5478 0.9138 0.073 Uiso 1 1 calc R . .
H1'F_2 H 0.3741 1.6103 1.0120 0.073 Uiso 1 1 calc R . .
C12_2 C 0.6373(5) 1.2146(5) 0.5915(4) 0.0546(13) Uani 1 1 d . . .
H12C_2 H 0.6035 1.1847 0.5336 0.082 Uiso 1 1 calc R . .
H12B_2 H 0.6879 1.2699 0.5740 0.082 Uiso 1 1 calc R . .
H12A_2 H 0.5810 1.2440 0.6315 0.082 Uiso 1 1 calc R . .

loop_
_atom_site_aniso_label
_atom_site_aniso_U_11
_atom_site_aniso_U_22
_atom_site_aniso_U_33
_atom_site_aniso_U_23
_atom_site_aniso_U_13
_atom_site_aniso_U_12
O1_1 0.0396(17) 0.0436(19) 0.073(2) -0.0173(18) 0.0201(15) -0.0087(15)
O2_1 0.074(2) 0.0365(19) 0.063(2) -0.0117(18) 0.0203(18) -0.0206(18)
O3_1 0.060(2) 0.0383(19) 0.062(2) -0.0053(17) 0.0251(16) 0.0036(16)
O4_1 0.084(3) 0.0392(19) 0.0373(17) 0.0044(16) -0.0100(16) -0.0154(17)
O5_1 0.0459(17) 0.0336(17) 0.0392(15) -0.0029(14) 0.0020(13) -0.0096(14)
O6_1 0.064(2) 0.046(2) 0.0461(18) -0.0023(17) -0.0145(16) 0.0003(17)
O7_1 0.093(3) 0.0334(18) 0.046(2) 0.0043(16) -0.0207(19) -0.0084(17)
C1_1 0.036(2) 0.035(2) 0.028(2) 0.0019(19) 0.0014(16) -0.0033(18)
C1'_1 0.043(2) 0.040(3) 0.053(3) -0.006(2) 0.013(2) -0.010(2)
C2_1 0.039(2) 0.043(3) 0.031(2) 0.003(2) 0.0073(18) -0.001(2)
C2'_1 0.045(2) 0.051(3) 0.037(2) -0.006(2) 0.0059(19) -0.010(2)
C3'_1 0.037(2) 0.039(3) 0.041(2) -0.005(2) 0.0018(19) -0.005(2)
C3_1 0.049(2) 0.029(2) 0.038(2) 0.000(2) 0.0079(19) 0.002(2)
C4'_1 0.036(2) 0.031(2) 0.042(2) -0.006(2) 0.0008(18) -0.0089(18)
C4_1 0.045(2) 0.034(2) 0.039(2) -0.003(2) 0.0117(19) -0.008(2)
C5_1 0.036(2) 0.037(3) 0.039(2) -0.002(2) 0.0082(18) -0.0076(19)
C5'_1 0.054(3) 0.032(2) 0.042(3) 0.002(2) -0.007(2) -0.013(2)
C6_1 0.041(2) 0.030(2) 0.039(2) -0.001(2) 0.0039(18) 0.0036(19)
C6'_1 0.050(3) 0.034(3) 0.063(3) 0.002(2) -0.006(2) -0.005(2)
C7_1 0.044(2) 0.038(2) 0.033(2) 0.003(2) 0.0019(18) -0.009(2)
C7'_1 0.060(3) 0.046(3) 0.070(3) -0.010(3) 0.020(3) -0.008(3)
C8_1 0.039(2) 0.033(2) 0.042(2) -0.002(2) 0.0074(19) -0.0054(18)
C8'_1 0.070(4) 0.049(3) 0.098(5) -0.002(3) 0.032(3) 0.000(3)
C9_1 0.065(3) 0.038(3) 0.041(3) 0.005(2) -0.009(2) -0.006(2)
C9'_1 0.104(5) 0.064(4) 0.077(4) -0.004(4) 0.032(4) 0.014(4)
C10'_1 0.047(3) 0.071(4) 0.035(2) 0.000(3) -0.003(2) 0.003(2)
C10_1 0.075(4) 0.056(3) 0.075(4) -0.012(3) 0.032(3) 0.007(3)
C11'_1 0.174(8) 0.039(3) 0.060(4) 0.007(3) -0.048(5) -0.009(4)
C11_1 0.065(4) 0.063(4) 0.085(4) -0.019(4) -0.017(3) -0.010(3)
C12_1 0.047(3) 0.053(3) 0.072(3) -0.008(3) 0.017(2) 0.004(2)
O1_2 0.0543(19) 0.047(2) 0.0439(18) -0.0064(16) -0.0048(15) 0.0048(16)
O2_2 0.058(2) 0.0289(17) 0.056(2) -0.0042(16) 0.0051(16) -0.0004(14)
O3_2 0.062(2) 0.0347(19) 0.060(2) 0.0023(16) -0.0107(17) 0.0092(15)
O4_2 0.060(2) 0.0319(17) 0.056(2) -0.0024(15) 0.0277(16) -0.0060(14)
O5_2 0.0451(16) 0.0281(15) 0.0342(15) -0.0008(14) 0.0005(12) 0.0007(13)
O6_2 0.0449(17) 0.0306(16) 0.0528(18) 0.0044(14) 0.0049(14) -0.0021(13)
O7_2 0.0448(17) 0.0437(19) 0.056(2) 0.0058(17) 0.0141(15) 0.0016(15)
C1_2 0.037(2) 0.032(2) 0.045(2) -0.001(2) 0.0128(19) -0.0028(18)
C1'_2 0.057(3) 0.035(2) 0.036(2) 0.000(2) 0.013(2) 0.010(2)
C2_2 0.039(2) 0.039(3) 0.044(2) -0.002(2) -0.0009(19) -0.002(2)
C2'_2 0.058(3) 0.036(2) 0.042(2) 0.003(2) 0.012(2) 0.004(2)
C3_2 0.035(2) 0.034(2) 0.049(3) 0.006(2) 0.0041(19) -0.0008(18)
C3'_2 0.048(3) 0.029(2) 0.035(2) -0.0012(19) 0.0049(18) -0.0003(19)
C4'_2 0.043(2) 0.027(2) 0.031(2) -0.0017(18) 0.0038(17) 0.0037(18)
C4_2 0.038(2) 0.025(2) 0.044(2) -0.0043(19) 0.0078(19) -0.0018(17)
C5'_2 0.049(3) 0.037(3) 0.029(2) -0.0043(19) 0.0074(18) -0.0029(19)
C5_2 0.036(2) 0.038(3) 0.038(2) -0.001(2) 0.0071(18) -0.0006(19)
C6'_2 0.051(3) 0.040(3) 0.038(2) -0.003(2) 0.0039(19) 0.009(2)
C6_2 0.045(2) 0.029(2) 0.043(2) -0.001(2) 0.0054(19) 0.0061(19)
C7_2 0.047(3) 0.035(2) 0.045(3) 0.002(2) 0.006(2) 0.000(2)
C7'_2 0.071(3) 0.049(3) 0.054(3) 0.010(3) 0.011(3) 0.018(3)
C8_2 0.046(2) 0.032(2) 0.033(2) -0.0014(19) 0.0016(18) -0.0046(19)
C8'_2 0.244(12) 0.079(6) 0.071(5) 0.002(4) -0.043(7) 0.072(7)
C9_2 0.064(3) 0.038(3) 0.050(3) 0.003(2) 0.018(2) 0.003(2)
C9'_2 0.105(6) 0.131(8) 0.069(5) 0.012(5) -0.003(4) 0.044(5)
C10'_2 0.057(3) 0.031(3) 0.058(3) 0.001(2) 0.018(2) -0.006(2)
C10_2 0.054(3) 0.051(3) 0.065(3) 0.017(3) -0.006(3) 0.002(2)
C11_2 0.087(4) 0.040(3) 0.051(3) 0.002(2) 0.031(3) 0.012(3)
C11'_2 0.043(3) 0.057(3) 0.047(3) 0.001(2) 0.008(2) -0.003(2)
C12_2 0.057(3) 0.064(3) 0.043(3) -0.005(3) -0.006(2) 0.015(3)

loop_
_atom_type_symbol
_atom_type_description
_atom_type_scat_dispersion_real
_atom_type_scat_dispersion_imag
_atom_type_scat_source
C C 0.0033 0.0016 'International Tables Vol C Tables 4.2.6.8 and 6.1.1.4'
H H 0.0000 0.0000 'International Tables Vol C Tables 4.2.6.8 and 6.1.1.4'
O O 0.0106 0.0060 'International Tables Vol C Tables 4.2.6.8 and 6.1.1.4'

loop_
_geom_angle_atom_site_label_1
_geom_angle_atom_site_label_2
_geom_angle_atom_site_label_3
_geom_angle
_geom_angle_site_symmetry_1
_geom_angle_site_symmetry_3
_geom_angle_publ_flag
C5_1 O1_1 C12_1 117.1(4) . . ?
C4_1 O2_1 C11_1 116.1(4) . . ?
C3_1 O3_1 C10_1 117.2(4) . . ?
C4'_1 O5_1 C8_1 115.3(3) . . ?
C3'_1 O6_1 C10'_1 118.0(4) . . ?
C5'_1 O7_1 C11'_1 116.8(4) . . ?
C2_1 C1_1 C6_1 119.6(4) . . ?
C2_1 C1_1 C7_1 119.8(4) . . ?
C6_1 C1_1 C7_1 120.6(4) . . ?
C2'_1 C1'_1 C6'_1 119.2(4) . . ?
C2'_1 C1'_1 C7'_1 120.5(4) . . ?
C6'_1 C1'_1 C7'_1 120.2(5) . . ?
C1_1 C2_1 C3_1 119.9(4) . . ?
C3'_1 C2'_1 C1'_1 121.4(4) . . ?
O6_1 C3'_1 C2'_1 125.1(4) . . ?
O6_1 C3'_1 C4'_1 115.1(4) . . ?
C2'_1 C3'_1 C4'_1 119.8(4) . . ?
C4_1 C3_1 O3_1 116.4(4) . . ?
C4_1 C3_1 C2_1 120.8(4) . . ?
O3_1 C3_1 C2_1 122.8(4) . . ?
O5_1 C4'_1 C5'_1 119.0(4) . . ?
O5_1 C4'_1 C3'_1 121.8(4) . . ?
C5'_1 C4'_1 C3'_1 118.9(4) . . ?
O2_1 C4_1 C3_1 121.4(4) . . ?
O2_1 C4_1 C5_1 119.0(4) . . ?
C3_1 C4_1 C5_1 119.5(4) . . ?
O1_1 C5_1 C6_1 125.3(4) . . ?
O1_1 C5_1 C4_1 115.2(4) . . ?
C6_1 C5_1 C4_1 119.5(4) . . ?
O7_1 C5'_1 C4'_1 115.9(4) . . ?
O7_1 C5'_1 C6'_1 122.8(4) . . ?
C4'_1 C5'_1 C6'_1 121.2(4) . . ?
C5_1 C6_1 C1_1 120.6(4) . . ?
C1'_1 C6'_1 C5'_1 119.4(4) . . ?
O4_1 C7_1 C1_1 110.5(3) . . ?
O4_1 C7_1 C8_1 112.9(4) . . ?
C1_1 C7_1 C8_1 113.0(4) . . ?
C8'_1 C7'_1 C1'_1 116.0(5) . . ?
O5_1 C8_1 C9_1 110.8(4) . . ?
O5_1 C8_1 C7_1 104.9(3) . . ?
C9_1 C8_1 C7_1 114.1(4) . . ?
C9'_1 C8'_1 C7'_1 126.1(7) . . ?
C5_2 O1_2 C12_2 117.7(4) . . ?
C4_2 O2_2 C11_2 112.2(4) . . ?
C3_2 O3_2 C10_2 116.8(4) . . ?
C4'_2 O5_2 C8_2 115.8(3) . . ?
C3'_2 O6_2 C10'_2 116.7(4) . . ?
C5'_2 O7_2 C11'_2 118.4(4) . . ?
C2_2 C1_2 C6_2 120.8(4) . . ?
C2_2 C1_2 C7_2 118.4(4) . . ?
C6_2 C1_2 C7_2 120.7(4) . . ?
C2'_2 C1'_2 C6'_2 119.8(4) . . ?
C2'_2 C1'_2 C7'_2 120.1(5) . . ?
C6'_2 C1'_2 C7'_2 120.1(4) . . ?
C1_2 C2_2 C3_2 120.0(4) . . ?
C3'_2 C2'_2 C1'_2 120.0(4) . . ?
O3_2 C3_2 C4_2 115.6(4) . . ?
O3_2 C3_2 C2_2 124.1(4) . . ?
C4_2 C3_2 C2_2 120.3(4) . . ?
C2'_2 C3'_2 O6_2 124.9(4) . . ?
C2'_2 C3'_2 C4'_2 120.9(4) . . ?
O6_2 C3'_2 C4'_2 114.2(4) . . ?
O5_2 C4'_2 C5'_2 121.8(4) . . ?
O5_2 C4'_2 C3'_2 119.2(4) . . ?
C5'_2 C4'_2 C3'_2 119.0(4) . . ?
O2_2 C4_2 C3_2 120.6(4) . . ?
O2_2 C4_2 C5_2 119.6(4) . . ?
C3_2 C4_2 C5_2 119.9(4) . . ?
O7_2 C5'_2 C6'_2 125.7(4) . . ?
O7_2 C5'_2 C4'_2 113.9(4) . . ?
C6'_2 C5'_2 C4'_2 120.3(4) . . ?
O1_2 C5_2 C4_2 115.6(4) . . ?
O1_2 C5_2 C6_2 124.7(4) . . ?
C4_2 C5_2 C6_2 119.7(4) . . ?
C5'_2 C6'_2 C1'_2 119.9(4) . . ?
C1_2 C6_2 C5_2 119.1(4) . . ?
O4_2 C7_2 C1_2 108.8(4) . . ?
O4_2 C7_2 C8_2 112.7(4) . . ?
C1_2 C7_2 C8_2 111.9(4) . . ?
C8'_2 C7'_2 C1'_2 115.3(5) . . ?
O5_2 C8_2 C9_2 109.1(4) . . ?
O5_2 C8_2 C7_2 106.9(3) . . ?
C9_2 C8_2 C7_2 112.5(4) . . ?
C9'_2 C8'_2 C7'_2 144.3(12) . . ?

loop_
_geom_bond_atom_site_label_1
_geom_bond_atom_site_label_2
_geom_bond_distance
_geom_bond_site_symmetry_2
_geom_bond_publ_flag
O1_1 C5_1 1.373(5) . ?
O1_1 C12_1 1.414(6) . ?
O2_1 C4_1 1.376(6) . ?
O2_1 C11_1 1.404(7) . ?
O3_1 C3_1 1.381(6) . ?
O3_1 C10_1 1.399(6) . ?
O4_1 C7_1 1.398(6) . ?
O5_1 C4'_1 1.384(6) . ?
O5_1 C8_1 1.472(5) . ?
O6_1 C3'_1 1.370(6) . ?
O6_1 C10'_1 1.422(5) . ?
O7_1 C5'_1 1.375(6) . ?
O7_1 C11'_1 1.419(7) . ?
C1_1 C2_1 1.373(7) . ?
C1_1 C6_1 1.402(6) . ?
C1_1 C7_1 1.506(6) . ?
C1'_1 C2'_1 1.391(7) . ?
C1'_1 C6'_1 1.392(7) . ?
C1'_1 C7'_1 1.507(7) . ?
C2_1 C3_1 1.395(7) . ?
C2'_1 C3'_1 1.382(7) . ?
C3'_1 C4'_1 1.395(6) . ?
C3_1 C4_1 1.379(6) . ?
C4'_1 C5'_1 1.393(7) . ?
C4_1 C5_1 1.401(7) . ?
C5_1 C6_1 1.382(6) . ?
C5'_1 C6'_1 1.395(7) . ?
C7_1 C8_1 1.512(6) . ?
C7'_1 C8'_1 1.491(9) . ?
C8_1 C9_1 1.498(7) . ?
C8'_1 C9'_1 1.297(10) . ?
O1_2 C5_2 1.355(6) . ?
O1_2 C12_2 1.436(6) . ?
O2_2 C4_2 1.373(5) . ?
O2_2 C11_2 1.454(6) . ?
O3_2 C3_2 1.371(6) . ?
O3_2 C10_2 1.423(6) . ?
O4_2 C7_2 1.416(6) . ?
O5_2 C4'_2 1.376(5) . ?
O5_2 C8_2 1.461(5) . ?
O6_2 C3'_2 1.386(6) . ?
O6_2 C10'_2 1.434(6) . ?
O7_2 C5'_2 1.367(6) . ?
O7_2 C11'_2 1.439(6) . ?
C1_2 C2_2 1.379(7) . ?
C1_2 C6_2 1.387(6) . ?
C1_2 C7_2 1.510(7) . ?
C1'_2 C2'_2 1.399(7) . ?
C1'_2 C6'_2 1.400(7) . ?
C1'_2 C7'_2 1.507(7) . ?
C2_2 C3_2 1.389(7) . ?
C2'_2 C3'_2 1.373(6) . ?
C3_2 C4_2 1.382(6) . ?
C3'_2 C4'_2 1.404(6) . ?
C4'_2 C5'_2 1.401(6) . ?
C4_2 C5_2 1.399(6) . ?
C5'_2 C6'_2 1.387(7) . ?
C5_2 C6_2 1.407(6) . ?
C7_2 C8_2 1.516(6) . ?
C7'_2 C8'_2 1.431(10) . ?
C8_2 C9_2 1.512(7) . ?
C8'_2 C9'_2 1.156(10) . ?
